data_7029613
loop_
_publ_author_name
'Ishtaiwi, Zakariyya'
'R\"uffer, Tobias'
'Klaib, Sami'
'Buschbeck, Roy'
'Walfort, Bernhard'
'Lang, Heinrich'

_publ_section_title
;
 Porphyrins with a carbosilane dendrimer periphery as synthetic components
 for supramolecular self-assembly.
;
_journal_issue 21
_journal_name_full 'Dalton transactions (Cambridge, England : 2003)'
_journal_page_first 7868
_journal_page_last 7888
_journal_paper_doi 10.1039/c3dt53535e
_journal_volume 43
_journal_year 2014
_chemical_formula_moiety '4(C64 H70 N4 Si4), C H2 Cl2'
_chemical_formula_sum 'C257 H282 Cl2 N16 Si16'
_chemical_formula_weight 4115.33
_chemical_name_systematic
;
 ?
;
_space_group_IT_number 78
_symmetry_cell_setting tetragonal
_symmetry_space_group_name_Hall 'P 4cw'
_symmetry_space_group_name_H-M 'P 43'
_atom_sites_solution_hydrogens geom
_atom_sites_solution_primary direct
_atom_sites_solution_secondary difmap
_audit_creation_method SHELXL-97
_cell_angle_alpha 90.00
_cell_angle_beta 90.00
_cell_angle_gamma 90.00
_cell_formula_units_Z 1
_cell_length_a 17.654(8)
_cell_length_b 17.654(8)
_cell_length_c 19.697(14)
_cell_measurement_reflns_used 4812
_cell_measurement_temperature 183(2)
_cell_measurement_theta_max 24.13
_cell_measurement_theta_min 2.26
_cell_volume 6139(6)
_computing_cell_refinement Saint
_computing_data_collection Smart
_computing_data_reduction Saint
_computing_structure_refinement 'SHELXL-97 (Sheldrick, 1997)'
_computing_structure_solution 'SHELXS-97 (Sheldrick, 1990)'
_diffrn_ambient_temperature 183(2)
_diffrn_measured_fraction_theta_full 0.998
_diffrn_measured_fraction_theta_max 0.998
_diffrn_measurement_device_type 'Bruker Smart CCD 1k'
_diffrn_measurement_method '\w scans'
_diffrn_radiation_monochromator graphite
_diffrn_radiation_source 'fine-focus sealed tube'
_diffrn_radiation_type MoK\a
_diffrn_radiation_wavelength 0.71073
_diffrn_reflns_av_R_equivalents 0.0814
_diffrn_reflns_av_sigmaI/netI 0.1025
_diffrn_reflns_limit_h_max 14
_diffrn_reflns_limit_h_min -14
_diffrn_reflns_limit_k_max 20
_diffrn_reflns_limit_k_min 0
_diffrn_reflns_limit_l_max 23
_diffrn_reflns_limit_l_min -23
_diffrn_reflns_number 25129
_diffrn_reflns_theta_full 25.00
_diffrn_reflns_theta_max 25.00
_diffrn_reflns_theta_min 1.55
_diffrn_standards_decay_% 0
_diffrn_standards_interval_count 50
_diffrn_standards_interval_time 10
_diffrn_standards_number 2
_exptl_absorpt_coefficient_mu 0.159
_exptl_absorpt_correction_T_max 0.99999
_exptl_absorpt_correction_T_min 0.552885
_exptl_absorpt_correction_type empirical
_exptl_absorpt_process_details sadabs
_exptl_crystal_colour brown-violett
_exptl_crystal_density_diffrn 1.113
_exptl_crystal_density_method 'not measured'
_exptl_crystal_description block
_exptl_crystal_F_000 2194
_exptl_crystal_size_max 0.4
_exptl_crystal_size_mid 0.3
_exptl_crystal_size_min 0.3
_refine_diff_density_max 0.479
_refine_diff_density_min -0.269
_refine_diff_density_rms 0.043
_refine_ls_abs_structure_details 'Flack H D (1983), Acta Cryst. A39, 876-881'
_refine_ls_abs_structure_Flack 0.45(16)
_refine_ls_extinction_method none
_refine_ls_goodness_of_fit_ref 0.911
_refine_ls_hydrogen_treatment mixed
_refine_ls_matrix_type full
_refine_ls_number_parameters 745
_refine_ls_number_reflns 10766
_refine_ls_number_restraints 179
_refine_ls_restrained_S_all 0.905
_refine_ls_R_factor_all 0.1334
_refine_ls_R_factor_gt 0.0557
_refine_ls_shift/su_max 0.019
_refine_ls_shift/su_mean 0.000
_refine_ls_structure_factor_coef Fsqd
_refine_ls_weighting_details 'calc w=1/[\s^2^(Fo^2^)+(0.0639P)^2^+0.0000P] where P=(Fo^2^+2Fc^2^)/3'
_refine_ls_weighting_scheme calc
_refine_ls_wR_factor_gt 0.1231
_refine_ls_wR_factor_ref 0.1434
_reflns_number_gt 6065
_reflns_number_total 10766
_reflns_threshold_expression >2sigma(I)
_cod_data_source_file c3dt53535e2.cif
_cod_data_source_block zak5xpr
_cod_depositor_comments 'Adding full bibliography for 7029611--7029615.cif.'
_cod_original_sg_symbol_H-M P4(3)
_cod_database_code 7029613

loop_
_symmetry_equiv_pos_as_xyz
'x, y, z'
'-x, -y, z+1/2'
'-y, x, z+3/4'
'y, -x, z+1/4'

loop_
_atom_site_label
_atom_site_type_symbol
_atom_site_fract_x
_atom_site_fract_y
_atom_site_fract_z
_atom_site_U_iso_or_equiv
_atom_site_adp_type
_atom_site_occupancy
_atom_site_symmetry_multiplicity
_atom_site_calc_flag
_atom_site_refinement_flags
_atom_site_disorder_assembly
_atom_site_disorder_group
N1 N 0.81509(17) 0.11961(18) 0.1546(2) 0.0312(9) Uani 1 1 d . . .
H1N H 0.7935 0.1643 0.1507 0.037 Uiso 1 1 calc R . .
N2 N 0.65942(17) 0.17412(18) 0.15438(19) 0.0329(9) Uani 1 1 d . . .
N3 N 0.71292(16) 0.33193(17) 0.15416(18) 0.0319(8) Uani 1 1 d . . .
H3N H 0.7346 0.2871 0.1554 0.038 Uiso 1 1 calc R . .
N4 N 0.86799(17) 0.27757(17) 0.16126(18) 0.0308(9) Uani 1 1 d . . .
C1 C 0.9485(2) 0.1611(2) 0.1624(2) 0.0300(10) Uani 1 1 d . . .
C2 C 0.8911(2) 0.1064(2) 0.1606(2) 0.0302(10) Uani 1 1 d . . .
C3 C 0.9033(2) 0.0255(2) 0.1658(2) 0.0378(11) Uani 1 1 d . . .
H3 H 0.9506 0.0005 0.1704 0.045 Uiso 1 1 calc R . .
C4 C 0.8338(2) -0.0078(2) 0.1627(2) 0.0365(11) Uani 1 1 d . . .
H4 H 0.8239 -0.0607 0.1647 0.044 Uiso 1 1 calc R . .
C5 C 0.7782(2) 0.0510(2) 0.1557(2) 0.0309(10) Uani 1 1 d . . .
C6 C 0.7001(2) 0.0395(2) 0.1518(2) 0.0326(10) Uani 1 1 d . . .
C7 C 0.6447(2) 0.0972(2) 0.1507(2) 0.0344(10) Uani 1 1 d . . .
C8 C 0.5633(2) 0.0854(2) 0.1466(3) 0.0409(11) Uani 1 1 d . . .
H8 H 0.5378 0.0381 0.1442 0.049 Uiso 1 1 calc R . .
C9 C 0.5309(2) 0.1551(2) 0.1469(3) 0.0408(11) Uani 1 1 d . . .
H9 H 0.4782 0.1654 0.1442 0.049 Uiso 1 1 calc R . .
C10 C 0.5901(2) 0.2106(2) 0.1518(2) 0.0335(10) Uani 1 1 d . . .
C11 C 0.5786(2) 0.2898(2) 0.1520(2) 0.0320(10) Uani 1 1 d . . .
C12 C 0.6366(2) 0.3451(2) 0.1518(2) 0.0318(10) Uani 1 1 d . . .
C13 C 0.6242(2) 0.4254(2) 0.1523(3) 0.0397(11) Uani 1 1 d . . .
H13 H 0.5764 0.4500 0.1519 0.048 Uiso 1 1 calc R . .
C14 C 0.6929(2) 0.4603(2) 0.1535(3) 0.0386(11) Uani 1 1 d . . .
H14 H 0.7019 0.5133 0.1537 0.046 Uiso 1 1 calc R . .
C15 C 0.7501(2) 0.4003(2) 0.1544(2) 0.0328(10) Uani 1 1 d . . .
C16 C 0.8282(2) 0.4126(2) 0.1568(2) 0.0306(10) Uani 1 1 d . . .
C17 C 0.8832(2) 0.3548(2) 0.1593(2) 0.0317(11) Uani 1 1 d . . .
C18 C 0.9644(2) 0.3661(2) 0.1598(2) 0.0369(11) Uani 1 1 d . . .
H18 H 0.9899 0.4135 0.1595 0.044 Uiso 1 1 calc R . .
C19 C 0.9971(2) 0.2970(2) 0.1609(2) 0.0370(11) Uani 1 1 d . . .
H19 H 1.0499 0.2868 0.1609 0.044 Uiso 1 1 calc R . .
C20 C 0.9365(2) 0.2410(2) 0.1621(2) 0.0302(10) Uani 1 1 d . . .
Si1 Si 1.29028(6) 0.07308(7) 0.16853(7) 0.0376(3) Uani 1 1 d . . .
Si2 Si 0.60634(7) -0.30097(7) 0.15516(9) 0.0555(4) Uani 1 1 d . . .
Si3 Si 0.23690(7) 0.37726(7) 0.14633(8) 0.0445(3) Uani 1 1 d . . .
Si4 Si 0.92381(7) 0.75279(7) 0.14871(8) 0.0445(3) Uani 1 1 d . . .
C21 C 1.0295(2) 0.1353(2) 0.1654(2) 0.0303(10) Uani 1 1 d . . .
C22 C 1.0654(3) 0.1074(3) 0.1074(2) 0.0482(13) Uani 1 1 d . . .
H22 H 1.0370 0.1004 0.0669 0.058 Uiso 1 1 calc R . .
C23 C 1.1424(2) 0.0898(3) 0.1081(2) 0.0486(13) Uani 1 1 d . . .
H23 H 1.1659 0.0733 0.0673 0.058 Uiso 1 1 calc R . .
C24 C 1.1858(2) 0.0955(2) 0.1670(2) 0.0317(10) Uani 1 1 d . . .
C25 C 1.1488(2) 0.1204(2) 0.2254(2) 0.0410(11) Uani 1 1 d . . .
H25 H 1.1764 0.1243 0.2667 0.049 Uiso 1 1 calc R . .
C26 C 1.0714(2) 0.1399(2) 0.2248(2) 0.0405(12) Uani 1 1 d . . .
H26 H 1.0476 0.1563 0.2655 0.049 Uiso 1 1 calc R . .
C27 C 0.6726(2) -0.0420(2) 0.1514(2) 0.0330(10) Uani 1 1 d . . .
C28 C 0.6455(3) -0.0751(3) 0.2095(3) 0.0510(13) Uani 1 1 d . A .
H28 H 0.6404 -0.0458 0.2497 0.061 Uiso 1 1 calc R . .
C29 C 0.6252(3) -0.1518(3) 0.2101(3) 0.0538(14) Uani 1 1 d . . .
H29 H 0.6074 -0.1739 0.2511 0.065 Uiso 1 1 calc R A .
C30 C 0.6305(2) -0.1969(2) 0.1518(3) 0.0413(11) Uani 1 1 d . A .
C31 C 0.6549(3) -0.1607(3) 0.0940(2) 0.0480(13) Uani 1 1 d . . .
H31 H 0.6570 -0.1887 0.0529 0.058 Uiso 1 1 calc R A .
C32 C 0.6766(3) -0.0849(3) 0.0931(3) 0.0466(13) Uani 1 1 d . A .
H32 H 0.6942 -0.0627 0.0521 0.056 Uiso 1 1 calc R . .
C33 C 0.4977(2) 0.3169(2) 0.1501(2) 0.0324(10) Uani 1 1 d . . .
C34 C 0.4595(3) 0.3251(3) 0.0902(3) 0.0666(16) Uani 1 1 d . . .
H34 H 0.4857 0.3175 0.0486 0.080 Uiso 1 1 calc R . .
C35 C 0.3827(3) 0.3446(3) 0.0889(3) 0.0656(17) Uani 1 1 d . . .
H35 H 0.3579 0.3504 0.0464 0.079 Uiso 1 1 calc R . .
C36 C 0.3411(2) 0.3557(2) 0.1493(2) 0.0383(10) Uani 1 1 d . . .
C37 C 0.3818(3) 0.3488(3) 0.2091(3) 0.0496(14) Uani 1 1 d . . .
H37 H 0.3566 0.3579 0.2510 0.059 Uiso 1 1 calc R . .
C38 C 0.4583(2) 0.3292(3) 0.2106(2) 0.0465(12) Uani 1 1 d . . .
H38 H 0.4837 0.3243 0.2529 0.056 Uiso 1 1 calc R . .
C39 C 0.8558(2) 0.4931(2) 0.1543(3) 0.0351(11) Uani 1 1 d . . .
C40 C 0.8533(3) 0.5338(3) 0.0945(2) 0.0502(13) Uani 1 1 d . . .
H40 H 0.8366 0.5097 0.0541 0.060 Uiso 1 1 calc R . .
C41 C 0.8752(3) 0.6108(3) 0.0926(3) 0.0484(13) Uani 1 1 d . . .
H41 H 0.8739 0.6373 0.0507 0.058 Uiso 1 1 calc R . .
C42 C 0.8989(2) 0.6487(2) 0.1510(2) 0.0381(10) Uani 1 1 d . . .
C43 C 0.9020(3) 0.6058(3) 0.2101(3) 0.0541(14) Uani 1 1 d . . .
H43 H 0.9199 0.6292 0.2505 0.065 Uiso 1 1 calc R . .
C44 C 0.8802(3) 0.5299(2) 0.2127(3) 0.0493(13) Uani 1 1 d . . .
H44 H 0.8820 0.5033 0.2546 0.059 Uiso 1 1 calc R . .
C45 C 1.3381(3) 0.1381(3) 0.2297(3) 0.0608(15) Uani 1 1 d . . .
H45A H 1.3317 0.1906 0.2146 0.091 Uiso 1 1 calc R . .
H45B H 1.3922 0.1259 0.2319 0.091 Uiso 1 1 calc R . .
H45C H 1.3155 0.1320 0.2748 0.091 Uiso 1 1 calc R . .
C46 C 1.3313(3) 0.0860(3) 0.0816(2) 0.0529(13) Uani 1 1 d . . .
H46A H 1.3062 0.0515 0.0498 0.079 Uiso 1 1 calc R . .
H46B H 1.3857 0.0749 0.0828 0.079 Uiso 1 1 calc R . .
H46C H 1.3236 0.1384 0.0668 0.079 Uiso 1 1 calc R . .
C47 C 1.3045(3) -0.0281(3) 0.1967(3) 0.0622(16) Uani 1 1 d . . .
H47A H 1.2820 -0.0347 0.2424 0.075 Uiso 1 1 calc R . .
H47B H 1.2772 -0.0621 0.1651 0.075 Uiso 1 1 calc R . .
C48 C 1.3859(3) -0.0511(3) 0.1992(3) 0.0745(18) Uani 1 1 d . . .
H48 H 1.4161 -0.0289 0.2339 0.089 Uiso 1 1 calc R . .
C49 C 1.4202(4) -0.0993(4) 0.1578(4) 0.109(3) Uani 1 1 d . . .
H49A H 1.3925 -0.1230 0.1223 0.131 Uiso 1 1 calc R . .
H49B H 1.4725 -0.1103 0.1636 0.131 Uiso 1 1 calc R . .
C50 C 0.6486(5) -0.3432(3) 0.2326(3) 0.141(4) Uani 1 1 d . A .
H50A H 0.6478 -0.3986 0.2288 0.212 Uiso 1 1 calc R . .
H50B H 0.6192 -0.3276 0.2724 0.212 Uiso 1 1 calc R . .
H50C H 0.7010 -0.3258 0.2374 0.212 Uiso 1 1 calc R . .
C51 C 0.6440(4) -0.3487(3) 0.0805(3) 0.091(2) Uani 1 1 d . A .
H51A H 0.6265 -0.4014 0.0798 0.136 Uiso 1 1 calc R . .
H51B H 0.6995 -0.3477 0.0819 0.136 Uiso 1 1 calc R . .
H51C H 0.6264 -0.3227 0.0394 0.136 Uiso 1 1 calc R . .
C52 C 0.4997(15) -0.3121(12) 0.134(2) 0.064(4) Uani 0.259(4) 1 d PDU A 1
H52A H 0.4697 -0.2866 0.1698 0.077 Uiso 0.259(4) 1 calc PR A 1
H52B H 0.4891 -0.2861 0.0906 0.077 Uiso 0.259(4) 1 calc PR A 1
C53 C 0.4744(14) -0.3924(12) 0.1286(16) 0.066(3) Uani 0.259(4) 1 d PDU A 1
H53 H 0.4744 -0.4120 0.0837 0.079 Uiso 0.259(4) 1 calc PR A 1
C54 C 0.451(2) -0.4422(17) 0.1767(17) 0.072(5) Uani 0.259(4) 1 d PDU A 1
H54A H 0.4497 -0.4273 0.2230 0.086 Uiso 0.259(4) 1 calc PR A 1
H54B H 0.4370 -0.4921 0.1641 0.086 Uiso 0.259(4) 1 calc PR A 1
C52' C 0.5068(19) -0.3144(18) 0.1026(18) 0.063(4) Uani 0.198(9) 1 d PU A 2
H52C H 0.4650 -0.2903 0.1283 0.076 Uiso 0.198(9) 1 calc PR A 2
H52D H 0.5109 -0.2887 0.0581 0.076 Uiso 0.198(9) 1 calc PR A 2
C53' C 0.4884(17) -0.3980(16) 0.0914(18) 0.064(4) Uani 0.198(9) 1 d PU A 2
H53' H 0.5056 -0.4173 0.0491 0.077 Uiso 0.198(9) 1 calc PR A 2
C54' C 0.457(2) -0.443(2) 0.125(2) 0.067(5) Uani 0.198(9) 1 d PU A 2
H54C H 0.4382 -0.4285 0.1682 0.080 Uiso 0.198(9) 1 calc PR A 2
H54D H 0.4512 -0.4930 0.1091 0.080 Uiso 0.198(9) 1 calc PR A 2
C52" C 0.5028(6) -0.3105(5) 0.1802(7) 0.061(3) Uani 0.543(9) 1 d PDU A 3
H52E H 0.4935 -0.2802 0.2217 0.073 Uiso 0.543(9) 1 calc PR A 3
H52F H 0.4708 -0.2895 0.1435 0.073 Uiso 0.543(9) 1 calc PR A 3
C53" C 0.4803(5) -0.3902(5) 0.1931(6) 0.064(3) Uani 0.543(9) 1 d PDU A 3
H53" H 0.4965 -0.4120 0.2347 0.077 Uiso 0.543(9) 1 calc PR A 3
C54" C 0.4390(9) -0.4348(10) 0.1514(8) 0.067(4) Uani 0.543(9) 1 d PDU A 3
H54E H 0.4214 -0.4156 0.1092 0.080 Uiso 0.543(9) 1 calc PR A 3
H54F H 0.4275 -0.4854 0.1643 0.080 Uiso 0.543(9) 1 calc PR A 3
C55 C 0.1934(3) 0.3207(3) 0.0772(3) 0.0718(16) Uani 1 1 d . . .
H55A H 0.1937 0.2670 0.0898 0.108 Uiso 1 1 calc R . .
H55B H 0.2224 0.3277 0.0353 0.108 Uiso 1 1 calc R . .
H55C H 0.1411 0.3374 0.0701 0.108 Uiso 1 1 calc R . .
C56 C 0.1924(3) 0.3542(3) 0.2290(3) 0.0604(14) Uani 1 1 d . . .
H56A H 0.1392 0.3700 0.2284 0.091 Uiso 1 1 calc R . .
H56B H 0.2192 0.3809 0.2654 0.091 Uiso 1 1 calc R . .
H56C H 0.1953 0.2994 0.2369 0.091 Uiso 1 1 calc R . .
C57 C 0.2243(3) 0.4821(3) 0.1281(4) 0.087(2) Uani 1 1 d . . .
H57A H 0.2476 0.5115 0.1655 0.105 Uiso 1 1 calc R . .
H57B H 0.2517 0.4948 0.0858 0.105 Uiso 1 1 calc R . .
C58 C 0.1446(4) 0.5053(4) 0.1209(5) 0.110(3) Uani 1 1 d . . .
H58 H 0.1224 0.4852 0.0808 0.132 Uiso 1 1 calc R . .
C59 C 0.1016(4) 0.5420(4) 0.1517(5) 0.130(4) Uani 1 1 d . . .
H59A H 0.1168 0.5654 0.1929 0.156 Uiso 1 1 calc R . .
H59B H 0.0513 0.5485 0.1354 0.156 Uiso 1 1 calc R . .
C60 C 0.8683(3) 0.7990(3) 0.0806(3) 0.0625(15) Uani 1 1 d . . .
H60A H 0.8148 0.8012 0.0939 0.094 Uiso 1 1 calc R . .
H60B H 0.8733 0.7698 0.0385 0.094 Uiso 1 1 calc R . .
H60C H 0.8874 0.8505 0.0733 0.094 Uiso 1 1 calc R . .
C61 C 0.9047(3) 0.7967(3) 0.2330(3) 0.0615(15) Uani 1 1 d . . .
H61A H 0.9252 0.8483 0.2338 0.092 Uiso 1 1 calc R . .
H61B H 0.9288 0.7665 0.2687 0.092 Uiso 1 1 calc R . .
H61C H 0.8499 0.7985 0.2409 0.092 Uiso 1 1 calc R . .
C62 C 1.0286(3) 0.7637(3) 0.1293(3) 0.081(2) Uani 1 1 d . . .
H62A H 1.0582 0.7393 0.1660 0.097 Uiso 1 1 calc R . .
H62B H 1.0402 0.7368 0.0865 0.097 Uiso 1 1 calc R . .
C63 C 1.0528(3) 0.8438(3) 0.1229(3) 0.080(2) Uani 1 1 d . . .
H63 H 1.0329 0.8708 0.0852 0.096 Uiso 1 1 calc R . .
C64 C 1.0967(4) 0.8805(4) 0.1616(4) 0.110(3) Uani 1 1 d . . .
H64A H 1.1184 0.8565 0.2001 0.132 Uiso 1 1 calc R . .
H64B H 1.1081 0.9320 0.1520 0.132 Uiso 1 1 calc R . .
Cl1 Cl 1.2336(6) 0.6900(6) 0.1929(8) 0.186(5) Uani 0.25 1 d PDU . .
Cl2 Cl 1.3070(7) 0.7723(6) 0.0938(8) 0.204(5) Uani 0.25 1 d PDU . .
C1C C 1.220(2) 0.761(4) 0.132(4) 0.140(8) Uani 0.0647(9) 1 d PDU A 1
H1C1 H 1.1812 0.7448 0.0985 0.168 Uiso 0.0647(9) 1 calc PR A 1
H1C2 H 1.2029 0.8083 0.1538 0.168 Uiso 0.0647(9) 1 calc PR A 1
C1C' C 1.2300(16) 0.7143(18) 0.1086(13) 0.140(8) Uani 0.1853(9) 1 d PDU A 2
H1C3 H 1.1822 0.7413 0.0983 0.168 Uiso 0.1853(9) 1 calc PR A 2
H1C4 H 1.2327 0.6684 0.0797 0.168 Uiso 0.1853(9) 1 calc PR A 2

loop_
_atom_site_aniso_label
_atom_site_aniso_U_11
_atom_site_aniso_U_22
_atom_site_aniso_U_33
_atom_site_aniso_U_23
_atom_site_aniso_U_13
_atom_site_aniso_U_12
N1 0.0199(19) 0.0256(19) 0.048(2) -0.0017(19) 0.0034(19) 0.0013(15)
N2 0.027(2) 0.024(2) 0.047(2) -0.0016(18) -0.0012(19) -0.0004(14)
N3 0.0246(18) 0.0211(18) 0.050(2) -0.0020(18) 0.0005(18) 0.0068(14)
N4 0.0259(19) 0.0183(18) 0.048(2) -0.0041(17) 0.0012(18) 0.0042(14)
C1 0.026(2) 0.027(3) 0.036(3) -0.003(2) -0.001(2) 0.0031(19)
C2 0.018(2) 0.026(2) 0.047(3) -0.002(2) 0.005(2) 0.0020(18)
C3 0.029(2) 0.030(2) 0.054(3) 0.005(2) -0.004(2) 0.0045(19)
C4 0.026(2) 0.023(2) 0.061(3) 0.002(2) 0.002(2) 0.0021(18)
C5 0.027(2) 0.022(2) 0.044(3) -0.002(2) 0.005(2) -0.0045(18)
C6 0.031(2) 0.026(2) 0.042(3) 0.001(2) 0.000(2) 0.0010(19)
C7 0.029(2) 0.036(3) 0.039(2) 0.000(2) 0.001(2) -0.0064(19)
C8 0.024(2) 0.037(3) 0.061(3) -0.002(3) 0.004(2) -0.010(2)
C9 0.022(2) 0.041(3) 0.060(3) -0.007(2) 0.002(2) -0.004(2)
C10 0.023(2) 0.029(2) 0.048(3) 0.003(2) 0.001(2) -0.0033(19)
C11 0.020(2) 0.036(3) 0.041(3) -0.001(2) 0.001(2) 0.0017(18)
C12 0.020(2) 0.028(2) 0.047(3) 0.001(2) 0.003(2) 0.0040(18)
C13 0.021(2) 0.035(3) 0.064(3) -0.002(2) -0.001(2) 0.0112(19)
C14 0.026(2) 0.028(2) 0.062(3) -0.003(2) -0.002(2) 0.0029(19)
C15 0.030(2) 0.020(2) 0.049(3) -0.004(2) 0.003(2) -0.0007(19)
C16 0.024(2) 0.021(2) 0.047(3) -0.003(2) -0.001(2) 0.0010(17)
C17 0.027(2) 0.030(3) 0.038(3) 0.000(2) 0.005(2) -0.0005(18)
C18 0.021(2) 0.027(2) 0.063(3) -0.001(2) -0.002(2) -0.0065(18)
C19 0.021(2) 0.033(3) 0.057(3) 0.003(2) -0.002(2) -0.0011(19)
C20 0.018(2) 0.030(2) 0.043(3) -0.003(2) 0.002(2) 0.0002(18)
Si1 0.0218(6) 0.0370(7) 0.0538(8) 0.0049(6) -0.0007(6) 0.0037(5)
Si2 0.0487(8) 0.0263(7) 0.0916(11) 0.0005(8) 0.0124(8) -0.0024(6)
Si3 0.0230(7) 0.0455(8) 0.0651(9) 0.0100(7) -0.0010(7) 0.0032(5)
Si4 0.0485(8) 0.0250(7) 0.0601(9) -0.0026(6) 0.0007(7) -0.0041(5)
C21 0.022(2) 0.023(2) 0.047(3) 0.001(2) 0.001(2) 0.0013(17)
C22 0.029(3) 0.066(4) 0.051(3) -0.018(3) -0.014(2) 0.012(2)
C23 0.028(3) 0.066(3) 0.052(3) -0.018(3) -0.005(2) 0.014(2)
C24 0.026(2) 0.025(2) 0.043(3) 0.002(2) 0.002(2) 0.0004(17)
C25 0.028(3) 0.051(3) 0.044(3) 0.001(2) -0.004(2) 0.004(2)
C26 0.029(3) 0.054(3) 0.039(3) -0.003(2) 0.000(2) 0.008(2)
C27 0.023(2) 0.028(2) 0.049(3) -0.004(2) 0.003(2) -0.0079(17)
C28 0.064(4) 0.034(3) 0.055(3) -0.006(2) 0.012(3) -0.008(2)
C29 0.075(4) 0.033(3) 0.054(3) 0.002(2) 0.019(3) -0.006(2)
C30 0.037(3) 0.027(2) 0.059(3) 0.001(3) 0.003(3) -0.0019(19)
C31 0.064(3) 0.031(3) 0.050(3) -0.010(2) -0.008(2) -0.013(2)
C32 0.061(3) 0.031(3) 0.047(3) -0.001(2) -0.003(3) -0.015(2)
C33 0.022(2) 0.032(2) 0.044(3) 0.004(2) -0.002(2) 0.0044(18)
C34 0.032(3) 0.115(5) 0.053(3) 0.010(3) 0.005(3) 0.014(3)
C35 0.026(3) 0.123(5) 0.048(3) 0.019(3) -0.007(2) 0.012(3)
C36 0.027(2) 0.036(3) 0.052(3) 0.009(2) 0.000(2) -0.0035(18)
C37 0.035(3) 0.054(3) 0.060(3) -0.009(3) -0.001(3) 0.014(2)
C38 0.030(3) 0.062(3) 0.047(3) -0.010(2) -0.010(2) 0.013(2)
C39 0.026(2) 0.022(2) 0.057(3) -0.001(2) 0.006(2) -0.0006(18)
C40 0.067(4) 0.035(3) 0.049(3) -0.008(2) 0.008(3) -0.012(2)
C41 0.070(4) 0.026(3) 0.049(3) 0.004(2) 0.008(3) -0.007(2)
C42 0.034(2) 0.029(2) 0.051(3) -0.003(2) -0.002(2) 0.0020(18)
C43 0.066(4) 0.035(3) 0.061(3) -0.004(3) -0.016(3) -0.010(2)
C44 0.060(3) 0.030(3) 0.058(3) 0.004(2) -0.016(3) -0.006(2)
C45 0.030(3) 0.085(4) 0.067(4) -0.017(3) -0.006(2) -0.007(3)
C46 0.033(3) 0.066(4) 0.060(3) -0.002(3) 0.002(2) 0.004(2)
C47 0.037(3) 0.053(3) 0.097(4) 0.023(3) 0.007(3) 0.010(2)
C48 0.046(3) 0.063(4) 0.114(5) 0.035(4) -0.005(3) 0.022(3)
C49 0.080(5) 0.108(6) 0.141(7) 0.038(5) 0.028(5) 0.061(4)
C50 0.306(12) 0.043(4) 0.075(5) 0.015(3) 0.027(6) 0.011(5)
C51 0.181(7) 0.027(3) 0.064(4) 0.001(3) 0.002(4) 0.008(4)
C52 0.056(6) 0.045(5) 0.091(9) 0.000(8) 0.012(8) -0.018(5)
C53 0.059(6) 0.046(5) 0.093(8) 0.003(7) 0.004(7) -0.019(5)
C54 0.061(10) 0.052(8) 0.103(12) 0.008(9) 0.011(10) -0.018(8)
C52' 0.054(6) 0.044(5) 0.092(9) 0.001(7) 0.008(7) -0.021(5)
C53' 0.054(7) 0.045(6) 0.093(10) 0.001(8) 0.005(8) -0.022(6)
C54' 0.060(9) 0.044(7) 0.095(11) 0.007(9) 0.003(9) -0.020(8)
C52" 0.050(5) 0.046(4) 0.086(7) -0.005(5) 0.023(5) -0.012(4)
C53" 0.056(5) 0.050(4) 0.087(7) 0.010(5) 0.016(5) -0.016(4)
C54" 0.060(7) 0.059(6) 0.081(10) 0.016(7) 0.004(6) -0.020(5)
C55 0.036(3) 0.108(5) 0.071(4) -0.019(3) -0.011(3) 0.001(3)
C56 0.036(3) 0.075(4) 0.070(4) -0.005(3) -0.004(3) -0.001(3)
C57 0.038(3) 0.074(4) 0.150(7) 0.041(4) 0.017(4) 0.014(3)
C58 0.061(5) 0.058(4) 0.210(10) 0.022(5) 0.018(5) 0.014(3)
C59 0.079(5) 0.080(5) 0.231(10) 0.021(6) 0.068(7) 0.023(4)
C60 0.086(4) 0.034(3) 0.068(4) 0.007(3) -0.008(3) 0.001(3)
C61 0.082(4) 0.035(3) 0.068(4) -0.008(3) -0.003(3) 0.000(3)
C62 0.073(4) 0.051(4) 0.119(6) -0.021(3) 0.009(4) -0.020(3)
C63 0.074(4) 0.070(4) 0.097(5) -0.003(4) 0.012(3) -0.038(4)
C64 0.121(6) 0.101(6) 0.108(6) -0.003(5) 0.021(5) -0.064(5)
Cl1 0.158(9) 0.139(8) 0.261(13) -0.017(8) -0.037(9) -0.029(7)
Cl2 0.193(11) 0.099(7) 0.321(16) 0.002(8) 0.021(10) 0.013(6)
C1C 0.097(16) 0.109(19) 0.214(17) -0.095(14) -0.068(16) 0.037(13)
C1C' 0.097(16) 0.109(19) 0.214(17) -0.095(14) -0.068(16) 0.037(13)

loop_
_atom_type_symbol
_atom_type_description
_atom_type_scat_dispersion_real
_atom_type_scat_dispersion_imag
_atom_type_scat_source
C C 0.0033 0.0016 'International Tables Vol C Tables 4.2.6.8 and 6.1.1.4'
H H 0.0000 0.0000 'International Tables Vol C Tables 4.2.6.8 and 6.1.1.4'
N N 0.0061 0.0033 'International Tables Vol C Tables 4.2.6.8 and 6.1.1.4'
Si Si 0.0817 0.0704 'International Tables Vol C Tables 4.2.6.8 and 6.1.1.4'
Cl Cl 0.1484 0.1585 'International Tables Vol C Tables 4.2.6.8 and 6.1.1.4'

loop_
_geom_angle_atom_site_label_1
_geom_angle_atom_site_label_2
_geom_angle_atom_site_label_3
_geom_angle
C2 N1 C5 108.3(3)
C2 N1 H1N 125.9
C5 N1 H1N 125.9
C10 N2 C7 106.7(3)
C12 N3 C15 108.8(3)
C12 N3 H3N 125.6
C15 N3 H3N 125.6
C20 N4 C17 107.0(3)
C2 C1 C20 125.0(4)
C2 C1 C21 118.7(4)
C20 C1 C21 116.2(3)
N1 C2 C1 126.5(4)
N1 C2 C3 108.6(3)
C1 C2 C3 124.9(4)
C4 C3 C2 106.9(4)
C4 C3 H3 126.6
C2 C3 H3 126.6
C3 C4 C5 107.9(4)
C3 C4 H4 126.0
C5 C4 H4 126.0
N1 C5 C6 126.5(4)
N1 C5 C4 108.4(3)
C6 C5 C4 125.2(4)
C5 C6 C7 125.6(4)
C5 C6 C27 117.0(3)
C7 C6 C27 117.4(3)
N2 C7 C6 125.1(4)
N2 C7 C8 109.2(3)
C6 C7 C8 125.6(4)
C9 C8 C7 106.6(4)
C9 C8 H8 126.7
C7 C8 H8 126.7
C8 C9 C10 108.2(4)
C8 C9 H9 125.9
C10 C9 H9 125.9
N2 C10 C11 125.9(3)
N2 C10 C9 109.2(4)
C11 C10 C9 124.8(4)
C12 C11 C10 125.4(4)
C12 C11 C33 117.9(3)
C10 C11 C33 116.7(3)
N3 C12 C11 126.5(3)
N3 C12 C13 108.5(3)
C11 C12 C13 124.9(4)
C14 C13 C12 108.2(4)
C14 C13 H13 125.9
C12 C13 H13 125.9
C13 C14 C15 106.8(4)
C13 C14 H14 126.6
C15 C14 H14 126.6
N3 C15 C16 127.6(4)
N3 C15 C14 107.8(3)
C16 C15 C14 124.7(4)
C15 C16 C17 124.6(4)
C15 C16 C39 117.9(3)
C17 C16 C39 117.5(3)
N4 C17 C16 125.3(4)
N4 C17 C18 109.1(3)
C16 C17 C18 125.6(4)
C19 C18 C17 107.4(3)
C19 C18 H18 126.3
C17 C18 H18 126.3
C18 C19 C20 107.4(4)
C18 C19 H19 126.3
C20 C19 H19 126.3
N4 C20 C1 126.6(3)
N4 C20 C19 109.2(3)
C1 C20 C19 124.2(4)
C45 Si1 C46 109.9(2)
C45 Si1 C24 108.8(2)
C46 Si1 C24 109.8(2)
C45 Si1 C47 109.4(3)
C46 Si1 C47 109.4(2)
C24 Si1 C47 109.49(19)
C51 Si2 C50 109.4(3)
C51 Si2 C30 109.8(2)
C50 Si2 C30 109.3(3)
C51 Si2 C52" 121.4(4)
C50 Si2 C52" 97.9(5)
C30 Si2 C52" 108.2(3)
C51 Si2 C52 97.7(11)
C50 Si2 C52 121.8(10)
C30 Si2 C52 108.1(7)
C52" Si2 C52 27.5(10)
C51 Si2 C52' 81.5(10)
C50 Si2 C52' 135.4(10)
C30 Si2 C52' 106.7(9)
C52" Si2 C52' 45.4(9)
C52 Si2 C52' 17.9(12)
C56 Si3 C55 110.5(2)
C56 Si3 C36 110.0(2)
C55 Si3 C36 108.6(2)
C56 Si3 C57 109.3(3)
C55 Si3 C57 109.8(3)
C36 Si3 C57 108.6(2)
C60 Si4 C61 111.5(2)
C60 Si4 C42 108.8(2)
C61 Si4 C42 109.9(2)
C60 Si4 C62 109.0(3)
C61 Si4 C62 108.3(3)
C42 Si4 C62 109.3(2)
C26 C21 C22 118.1(4)
C26 C21 C1 121.5(4)
C22 C21 C1 120.4(4)
C23 C22 C21 120.8(4)
C23 C22 H22 119.6
C21 C22 H22 119.6
C24 C23 C22 121.9(4)
C24 C23 H23 119.0
C22 C23 H23 119.0
C23 C24 C25 116.8(4)
C23 C24 Si1 122.4(3)
C25 C24 Si1 120.8(3)
C24 C25 C26 121.6(4)
C24 C25 H25 119.2
C26 C25 H25 119.2
C21 C26 C25 120.6(4)
C21 C26 H26 119.7
C25 C26 H26 119.7
C28 C27 C32 118.7(4)
C28 C27 C6 120.7(4)
C32 C27 C6 120.6(4)
C27 C28 C29 120.5(4)
C27 C28 H28 119.7
C29 C28 H28 119.7
C28 C29 C30 121.7(4)
C28 C29 H29 119.2
C30 C29 H29 119.2
C31 C30 C29 115.9(4)
C31 C30 Si2 123.6(4)
C29 C30 Si2 120.6(4)
C30 C31 C32 123.0(4)
C30 C31 H31 118.5
C32 C31 H31 118.5
C27 C32 C31 120.2(4)
C27 C32 H32 119.9
C31 C32 H32 119.9
C34 C33 C38 118.3(4)
C34 C33 C11 121.5(4)
C38 C33 C11 120.1(4)
C33 C34 C35 121.3(5)
C33 C34 H34 119.3
C35 C34 H34 119.3
C34 C35 C36 121.5(5)
C34 C35 H35 119.2
C36 C35 H35 119.2
C37 C36 C35 115.8(4)
C37 C36 Si3 123.5(4)
C35 C36 Si3 120.7(4)
C36 C37 C38 122.8(5)
C36 C37 H37 118.6
C38 C37 H37 118.6
C37 C38 C33 120.3(4)
C37 C38 H38 119.9
C33 C38 H38 119.9
C40 C39 C44 118.2(4)
C40 C39 C16 120.7(4)
C44 C39 C16 121.0(4)
C39 C40 C41 120.9(4)
C39 C40 H40 119.5
C41 C40 H40 119.5
C42 C41 C40 121.4(4)
C42 C41 H41 119.3
C40 C41 H41 119.3
C43 C42 C41 116.2(4)
C43 C42 Si4 122.7(4)
C41 C42 Si4 121.1(4)
C42 C43 C44 122.9(5)
C42 C43 H43 118.6
C44 C43 H43 118.6
C39 C44 C43 120.3(5)
C39 C44 H44 119.8
C43 C44 H44 119.8
Si1 C45 H45A 109.5
Si1 C45 H45B 109.5
H45A C45 H45B 109.5
Si1 C45 H45C 109.5
H45A C45 H45C 109.5
H45B C45 H45C 109.5
Si1 C46 H46A 109.5
Si1 C46 H46B 109.5
H46A C46 H46B 109.5
Si1 C46 H46C 109.5
H46A C46 H46C 109.5
H46B C46 H46C 109.5
C48 C47 Si1 113.2(3)
C48 C47 H47A 108.9
Si1 C47 H47A 108.9
C48 C47 H47B 108.9
Si1 C47 H47B 108.9
H47A C47 H47B 107.7
C49 C48 C47 126.4(7)
C49 C48 H48 116.8
C47 C48 H48 116.8
C48 C49 H49A 120.0
C48 C49 H49B 120.0
H49A C49 H49B 120.0
Si2 C50 H50A 109.5
Si2 C50 H50B 109.5
H50A C50 H50B 109.5
Si2 C50 H50C 109.5
H50A C50 H50C 109.5
H50B C50 H50C 109.5
Si2 C51 H51A 109.5
Si2 C51 H51B 109.5
H51A C51 H51B 109.5
Si2 C51 H51C 109.5
H51A C51 H51C 109.5
H51B C51 H51C 109.5
C53 C52 Si2 113.8(18)
C53 C52 H52A 108.8
Si2 C52 H52A 108.8
C53 C52 H52B 108.8
Si2 C52 H52B 108.8
H52A C52 H52B 107.7
C54 C53 C52 131(2)
C54 C53 H53 114.4
C52 C53 H53 114.4
C53 C54 H54A 120.0
C53 C54 H54B 120.0
H54A C54 H54B 120.0
C53' C52' Si2 111(2)
C53' C52' H52C 109.3
Si2 C52' H52C 109.3
C53' C52' H52D 109.3
Si2 C52' H52D 109.3
H52C C52' H52D 108.0
C54' C53' C52' 132(4)
C54' C53' H53' 113.9
C52' C53' H53' 113.9
C53' C54' H54C 120.0
C53' C54' H54D 120.0
H54C C54' H54D 120.0
C53" C52" Si2 112.7(7)
C53" C52" H52E 109.1
Si2 C52" H52E 109.1
C53" C52" H52F 109.1
Si2 C52" H52F 109.1
H52E C52" H52F 107.8
C54" C53" C52" 126.4(12)
C54" C53" H53" 116.8
C52" C53" H53" 116.8
C53" C54" H54E 120.0
C53" C54" H54F 120.0
H54E C54" H54F 120.0
Si3 C55 H55A 109.5
Si3 C55 H55B 109.5
H55A C55 H55B 109.5
Si3 C55 H55C 109.5
H55A C55 H55C 109.5
H55B C55 H55C 109.5
Si3 C56 H56A 109.5
Si3 C56 H56B 109.5
H56A C56 H56B 109.5
Si3 C56 H56C 109.5
H56A C56 H56C 109.5
H56B C56 H56C 109.5
C58 C57 Si3 113.7(4)
C58 C57 H57A 108.8
Si3 C57 H57A 108.8
C58 C57 H57B 108.8
Si3 C57 H57B 108.8
H57A C57 H57B 107.7
C59 C58 C57 136.6(10)
C59 C58 H58 111.7
C57 C58 H58 111.7
C58 C59 H59A 120.0
C58 C59 H59B 120.0
H59A C59 H59B 120.0
Si4 C60 H60A 109.5
Si4 C60 H60B 109.5
H60A C60 H60B 109.5
Si4 C60 H60C 109.5
H60A C60 H60C 109.5
H60B C60 H60C 109.5
Si4 C61 H61A 109.5
Si4 C61 H61B 109.5
H61A C61 H61B 109.5
Si4 C61 H61C 109.5
H61A C61 H61C 109.5
H61B C61 H61C 109.5
C63 C62 Si4 113.3(4)
C63 C62 H62A 108.9
Si4 C62 H62A 108.9
C63 C62 H62B 108.9
Si4 C62 H62B 108.9
H62A C62 H62B 107.7
C64 C63 C62 127.8(7)
C64 C63 H63 116.1
C62 C63 H63 116.1
C63 C64 H64A 120.0
C63 C64 H64B 120.0
H64A C64 H64B 120.0
C1C' Cl1 C1C 32(3)
C1C' Cl2 C1C 32(3)
Cl2 C1C Cl1 105.1(16)
Cl2 C1C H1C1 110.7
Cl1 C1C H1C1 110.7
Cl2 C1C H1C2 110.7
Cl1 C1C H1C2 110.7
H1C1 C1C H1C2 108.8
Cl1 C1C' Cl2 106.4(15)
Cl1 C1C' H1C3 110.5
Cl2 C1C' H1C3 110.5
Cl1 C1C' H1C4 110.5
Cl2 C1C' H1C4 110.5
H1C3 C1C' H1C4 108.6

loop_
_geom_bond_atom_site_label_1
_geom_bond_atom_site_label_2
_geom_bond_distance
N1 C2 1.368(4)
N1 C5 1.376(4)
N1 H1N 0.8800
N2 C10 1.384(5)
N2 C7 1.385(5)
N3 C12 1.369(4)
N3 C15 1.374(5)
N3 H3N 0.8800
N4 C20 1.371(4)
N4 C17 1.390(5)
C1 C2 1.399(6)
C1 C20 1.427(5)
C1 C21 1.502(5)
C2 C3 1.448(5)
C3 C4 1.361(5)
C3 H3 0.9500
C4 C5 1.436(5)
C4 H4 0.9500
C5 C6 1.395(5)
C6 C7 1.413(6)
C6 C27 1.520(5)
C7 C8 1.454(5)
C8 C9 1.357(6)
C8 H8 0.9500
C9 C10 1.435(5)
C9 H9 0.9500
C10 C11 1.414(5)
C11 C12 1.414(5)
C11 C33 1.505(5)
C12 C13 1.435(5)
C13 C14 1.359(5)
C13 H13 0.9500
C14 C15 1.464(5)
C14 H14 0.9500
C15 C16 1.396(5)
C16 C17 1.411(5)
C16 C39 1.503(5)
C17 C18 1.447(5)
C18 C19 1.350(5)
C18 H18 0.9500
C19 C20 1.457(5)
C19 H19 0.9500
Si1 C45 1.866(5)
Si1 C46 1.873(5)
Si1 C24 1.886(4)
Si1 C47 1.887(5)
Si2 C51 1.822(6)
Si2 C50 1.854(7)
Si2 C30 1.888(4)
Si2 C52" 1.901(10)
Si2 C52 1.94(3)
Si2 C52' 2.05(3)
Si3 C56 1.853(5)
Si3 C55 1.855(5)
Si3 C36 1.879(4)
Si3 C57 1.899(5)
Si4 C60 1.851(5)
Si4 C61 1.864(5)
Si4 C42 1.890(4)
Si4 C62 1.898(5)
C21 C26 1.386(6)
C21 C22 1.396(6)
C22 C23 1.396(6)
C22 H22 0.9500
C23 C24 1.394(6)
C23 H23 0.9500
C24 C25 1.395(6)
C25 C26 1.410(6)
C25 H25 0.9500
C26 H26 0.9500
C27 C28 1.372(6)
C27 C32 1.378(6)
C28 C29 1.401(6)
C28 H28 0.9500
C29 C30 1.401(6)
C29 H29 0.9500
C30 C31 1.374(6)
C31 C32 1.392(6)
C31 H31 0.9500
C32 H32 0.9500
C33 C34 1.368(6)
C33 C38 1.396(6)
C34 C35 1.400(6)
C34 H34 0.9500
C35 C36 1.413(7)
C35 H35 0.9500
C36 C37 1.385(6)
C37 C38 1.395(6)
C37 H37 0.9500
C38 H38 0.9500
C39 C40 1.380(6)
C39 C44 1.390(6)
C40 C41 1.415(6)
C40 H40 0.9500
C41 C42 1.395(6)
C41 H41 0.9500
C42 C43 1.390(7)
C43 C44 1.395(6)
C43 H43 0.9500
C44 H44 0.9500
C45 H45A 0.9800
C45 H45B 0.9800
C45 H45C 0.9800
C46 H46A 0.9800
C46 H46B 0.9800
C46 H46C 0.9800
C47 C48 1.495(7)
C47 H47A 0.9900
C47 H47B 0.9900
C48 C49 1.326(9)
C48 H48 0.9500
C49 H49A 0.9500
C49 H49B 0.9500
C50 H50A 0.9800
C50 H50B 0.9800
C50 H50C 0.9800
C51 H51A 0.9800
C51 H51B 0.9800
C51 H51C 0.9800
C52 C53 1.490(18)
C52 H52A 0.9900
C52 H52B 0.9900
C53 C54 1.35(2)
C53 H53 0.9500
C54 H54A 0.9500
C54 H54B 0.9500
C52' C53' 1.53(4)
C52' H52C 0.9900
C52' H52D 0.9900
C53' C54' 1.16(4)
C53' H53' 0.9500
C54' H54C 0.9500
C54' H54D 0.9500
C52" C53" 1.484(11)
C52" H52E 0.9900
C52" H52F 0.9900
C53" C54" 1.351(15)
C53" H53" 0.9500
C54" H54E 0.9500
C54" H54F 0.9500
C55 H55A 0.9800
C55 H55B 0.9800
C55 H55C 0.9800
C56 H56A 0.9800
C56 H56B 0.9800
C56 H56C 0.9800
C57 C58 1.472(8)
C57 H57A 0.9900
C57 H57B 0.9900
C58 C59 1.168(9)
C58 H58 0.9500
C59 H59A 0.9500
C59 H59B 0.9500
C60 H60A 0.9800
C60 H60B 0.9800
C60 H60C 0.9800
C61 H61A 0.9800
C61 H61B 0.9800
C61 H61C 0.9800
C62 C63 1.482(7)
C62 H62A 0.9900
C62 H62B 0.9900
C63 C64 1.265(8)
C63 H63 0.9500
C64 H64A 0.9500
C64 H64B 0.9500
Cl1 C1C' 1.717(19)
Cl1 C1C 1.75(2)
Cl2 C1C' 1.728(18)
Cl2 C1C 1.73(2)
C1C H1C1 0.9900
C1C H1C2 0.9900
C1C' H1C3 0.9900
C1C' H1C4 0.9900

loop_
_geom_torsion_atom_site_label_1
_geom_torsion_atom_site_label_2
_geom_torsion_atom_site_label_3
_geom_torsion_atom_site_label_4
_geom_torsion
C5 N1 C2 C1 -179.3(4)
C5 N1 C2 C3 0.0(5)
C20 C1 C2 N1 3.8(7)
C21 C1 C2 N1 -176.7(4)
C20 C1 C2 C3 -175.4(4)
C21 C1 C2 C3 4.1(6)
N1 C2 C3 C4 0.0(5)
C1 C2 C3 C4 179.4(4)
C2 C3 C4 C5 -0.1(5)
C2 N1 C5 C6 179.1(4)
C2 N1 C5 C4 -0.1(5)
C3 C4 C5 N1 0.1(5)
C3 C4 C5 C6 -179.1(4)
N1 C5 C6 C7 -4.6(8)
C4 C5 C6 C7 174.4(4)
N1 C5 C6 C27 177.8(4)
C4 C5 C6 C27 -3.2(7)
C10 N2 C7 C6 -179.9(4)
C10 N2 C7 C8 -0.7(5)
C5 C6 C7 N2 -1.0(8)
C27 C6 C7 N2 176.5(4)
C5 C6 C7 C8 180.0(4)
C27 C6 C7 C8 -2.5(7)
N2 C7 C8 C9 0.8(5)
C6 C7 C8 C9 180.0(5)
C7 C8 C9 C10 -0.6(6)
C7 N2 C10 C11 -178.0(4)
C7 N2 C10 C9 0.4(5)
C8 C9 C10 N2 0.2(6)
C8 C9 C10 C11 178.6(5)
N2 C10 C11 C12 3.1(7)
C9 C10 C11 C12 -175.0(5)
N2 C10 C11 C33 -179.0(4)
C9 C10 C11 C33 2.9(7)
C15 N3 C12 C11 -178.7(4)
C15 N3 C12 C13 -1.6(5)
C10 C11 C12 N3 -3.0(7)
C33 C11 C12 N3 179.1(4)
C10 C11 C12 C13 -179.7(5)
C33 C11 C12 C13 2.4(7)
N3 C12 C13 C14 1.3(5)
C11 C12 C13 C14 178.5(5)
C12 C13 C14 C15 -0.5(6)
C12 N3 C15 C16 179.6(5)
C12 N3 C15 C14 1.3(5)
C13 C14 C15 N3 -0.4(5)
C13 C14 C15 C16 -178.9(5)
N3 C15 C16 C17 0.3(8)
C14 C15 C16 C17 178.4(5)
N3 C15 C16 C39 178.1(4)
C14 C15 C16 C39 -3.8(7)
C20 N4 C17 C16 178.9(4)
C20 N4 C17 C18 -0.7(5)
C15 C16 C17 N4 -1.5(7)
C39 C16 C17 N4 -179.4(4)
C15 C16 C17 C18 178.0(4)
C39 C16 C17 C18 0.2(7)
N4 C17 C18 C19 0.9(5)
C16 C17 C18 C19 -178.7(4)
C17 C18 C19 C20 -0.8(5)
C17 N4 C20 C1 -178.4(4)
C17 N4 C20 C19 0.2(5)
C2 C1 C20 N4 1.3(7)
C21 C1 C20 N4 -178.3(4)
C2 C1 C20 C19 -177.2(4)
C21 C1 C20 C19 3.3(6)
C18 C19 C20 N4 0.4(5)
C18 C19 C20 C1 179.0(4)
C2 C1 C21 C26 -105.2(5)
C20 C1 C21 C26 74.4(5)
C2 C1 C21 C22 76.3(5)
C20 C1 C21 C22 -104.1(5)
C26 C21 C22 C23 -4.4(7)
C1 C21 C22 C23 174.2(4)
C21 C22 C23 C24 3.1(7)
C22 C23 C24 C25 -0.4(7)
C22 C23 C24 Si1 -179.2(4)
C45 Si1 C24 C23 145.4(4)
C46 Si1 C24 C23 25.1(4)
C47 Si1 C24 C23 -95.0(4)
C45 Si1 C24 C25 -33.3(4)
C46 Si1 C24 C25 -153.6(3)
C47 Si1 C24 C25 86.3(4)
C23 C24 C25 C26 -0.9(6)
Si1 C24 C25 C26 177.9(3)
C22 C21 C26 C25 3.1(6)
C1 C21 C26 C25 -175.5(4)
C24 C25 C26 C21 -0.5(6)
C5 C6 C27 C28 99.6(5)
C7 C6 C27 C28 -78.1(6)
C5 C6 C27 C32 -78.3(5)
C7 C6 C27 C32 103.9(5)
C32 C27 C28 C29 2.5(7)
C6 C27 C28 C29 -175.4(4)
C27 C28 C29 C30 -1.1(8)
C28 C29 C30 C31 -1.5(7)
C28 C29 C30 Si2 177.6(4)
C51 Si2 C30 C31 15.4(5)
C50 Si2 C30 C31 135.3(5)
C52" Si2 C30 C31 -119.1(6)
C52 Si2 C30 C31 -90.2(12)
C52' Si2 C30 C31 -71.4(11)
C51 Si2 C30 C29 -163.7(4)
C50 Si2 C30 C29 -43.7(5)
C52" Si2 C30 C29 61.9(6)
C52 Si2 C30 C29 90.8(12)
C52' Si2 C30 C29 109.5(11)
C29 C30 C31 C32 2.8(7)
Si2 C30 C31 C32 -176.3(4)
C28 C27 C32 C31 -1.3(7)
C6 C27 C32 C31 176.6(4)
C30 C31 C32 C27 -1.5(7)
C12 C11 C33 C34 92.7(6)
C10 C11 C33 C34 -85.4(6)
C12 C11 C33 C38 -91.7(5)
C10 C11 C33 C38 90.3(5)
C38 C33 C34 C35 -0.7(8)
C11 C33 C34 C35 175.0(5)
C33 C34 C35 C36 -0.7(9)
C34 C35 C36 C37 2.3(7)
C34 C35 C36 Si3 -177.1(4)
C56 Si3 C36 C37 -20.0(4)
C55 Si3 C36 C37 -141.2(4)
C57 Si3 C36 C37 99.5(4)
C56 Si3 C36 C35 159.3(4)
C55 Si3 C36 C35 38.1(5)
C57 Si3 C36 C35 -81.2(5)
C35 C36 C37 C38 -2.5(7)
Si3 C36 C37 C38 176.8(4)
C36 C37 C38 C33 1.2(7)
C34 C33 C38 C37 0.5(7)
C11 C33 C38 C37 -175.2(4)
C15 C16 C39 C40 -73.3(6)
C17 C16 C39 C40 104.7(5)
C15 C16 C39 C44 102.7(5)
C17 C16 C39 C44 -79.3(6)
C44 C39 C40 C41 0.3(7)
C16 C39 C40 C41 176.4(4)
C39 C40 C41 C42 -1.1(7)
C40 C41 C42 C43 2.2(7)
C40 C41 C42 Si4 -177.2(3)
C60 Si4 C42 C43 -150.7(4)
C61 Si4 C42 C43 -28.3(5)
C62 Si4 C42 C43 90.4(4)
C60 Si4 C42 C41 28.7(4)
C61 Si4 C42 C41 151.0(4)
C62 Si4 C42 C41 -90.2(4)
C41 C42 C43 C44 -2.6(7)
Si4 C42 C43 C44 176.8(4)
C40 C39 C44 C43 -0.6(7)
C16 C39 C44 C43 -176.7(4)
C42 C43 C44 C39 1.8(7)
C45 Si1 C47 C48 -61.0(5)
C46 Si1 C47 C48 59.5(5)
C24 Si1 C47 C48 179.8(4)
Si1 C47 C48 C49 -110.1(6)
C51 Si2 C52 C53 60.8(19)
C50 Si2 C52 C53 -58(2)
C30 Si2 C52 C53 174.6(16)
C52" Si2 C52 C53 -91(2)
C52' Si2 C52 C53 86(5)
Si2 C52 C53 C54 85(4)
C51 Si2 C52' C53' 62(2)
C50 Si2 C52' C53' -47(3)
C30 Si2 C52' C53' 170.3(19)
C52" Si2 C52' C53' -90(2)
C52 Si2 C52' C53' -93(5)
Si2 C52' C53' C54' 86(4)
C51 Si2 C52" C53" 59.2(10)
C50 Si2 C52" C53" -59.3(9)
C30 Si2 C52" C53" -172.6(8)
C52 Si2 C52" C53" 93.0(17)
C52' Si2 C52" C53" 91.6(16)
Si2 C52" C53" C54" -104.3(13)
C56 Si3 C57 C58 -63.0(6)
C55 Si3 C57 C58 58.3(6)
C36 Si3 C57 C58 176.9(5)
Si3 C57 C58 C59 111.2(10)
C60 Si4 C62 C63 58.2(5)
C61 Si4 C62 C63 -63.3(5)
C42 Si4 C62 C63 177.0(5)
Si4 C62 C63 C64 113.2(7)
C1C' Cl2 C1C Cl1 66(3)
C1C' Cl1 C1C Cl2 -67(3)
C1C Cl1 C1C' Cl2 68(3)
C1C Cl2 C1C' Cl1 -69(3)
